data_2207707
loop_
_publ_author_name
'Che, Guang-Bo'
'Liu, Chun-Bo'
'Cui, Yun-Cheng'
'Li, Chuan-Bi'

_publ_section_title
<i>catena</i>-Poly[[bromomercury(II)]-di-\m-bromo-\k^4^<i>Br</i>:<i>Br</i>-[bromomercury(II)]-\m-1,4-bis(benzylsulfanyl)butane-\k^2^<i>S</i>:<i>S</i>']
_journal_coeditor_code XU6080
_journal_issue 12
_journal_name_full 'Acta Crystallographica Section E'
_journal_page_first m2704
_journal_page_last m2705
_journal_paper_doi 10.1107/S1600536805038754
_journal_volume 61
_journal_year 2005
_chemical_formula_iupac '[Hg2 Br4 (C18 H22 S2)]'
_chemical_formula_moiety 'C9 H11 Br2 Hg S'
_chemical_formula_sum 'C9 H11 Br2 Hg S'
_chemical_formula_weight 511.65
_chemical_name_systematic
;
catena-Poly[[bromomercury(II)]-di-\m-bromo-\k^4^Br:Br-[bromomercury(II)]-
\m-1,4-bis(benzylsulfanyl)butane-\k^2^S:S']
;
_space_group_IT_number 2
_symmetry_cell_setting triclinic
_symmetry_space_group_name_Hall '-P 1'
_symmetry_space_group_name_H-M 'P -1'
_atom_sites_solution_hydrogens geom
_atom_sites_solution_primary direct
_atom_sites_solution_secondary difmap
_audit_creation_method SHELXL-97
_cell_angle_alpha 70.08(3)
_cell_angle_beta 75.26(3)
_cell_angle_gamma 88.53(3)
_cell_formula_units_Z 2
_cell_length_a 7.8468(16)
_cell_length_b 8.8428(18)
_cell_length_c 9.6395(19)
_cell_measurement_reflns_used 4964
_cell_measurement_temperature 293(2)
_cell_measurement_theta_max 27.5
_cell_measurement_theta_min 3.1
_cell_volume 606.8(3)
_computing_cell_refinement RAPID-AUTO
_computing_data_collection 'RAPID-AUTO (Rigaku, 1998)'
_computing_data_reduction 'CrystalStructure (Rigaku/MSC, 2002)'
_computing_molecular_graphics SHELXL97
_computing_publication_material SHELXL97
_computing_structure_refinement 'SHELXL97 (Sheldrick, 1997)'
_computing_structure_solution 'SHELXS97 (Sheldrick, 1997)'
_diffrn_ambient_temperature 293(2)
_diffrn_detector_area_resol_mean 10.00
_diffrn_measured_fraction_theta_full 0.99
_diffrn_measured_fraction_theta_max 0.99
_diffrn_measurement_device_type 'Rigaku R-AXIS RAPID'
_diffrn_measurement_method \w
_diffrn_radiation_monochromator graphite
_diffrn_radiation_source 'fine-focus sealed tube'
_diffrn_radiation_type MoK\a
_diffrn_radiation_wavelength 0.71073
_diffrn_reflns_av_R_equivalents 0.047
_diffrn_reflns_av_sigmaI/netI 0.093
_diffrn_reflns_limit_h_max 10
_diffrn_reflns_limit_h_min -9
_diffrn_reflns_limit_k_max 11
_diffrn_reflns_limit_k_min -11
_diffrn_reflns_limit_l_max 12
_diffrn_reflns_limit_l_min -12
_diffrn_reflns_number 6034
_diffrn_reflns_theta_full 27.5
_diffrn_reflns_theta_max 27.5
_diffrn_reflns_theta_min 3.1
_diffrn_standards_decay_% 0
_diffrn_standards_interval_count 0
_diffrn_standards_interval_time 0
_diffrn_standards_number 0
_exptl_absorpt_coefficient_mu 19.395
_exptl_absorpt_correction_T_max 0.247
_exptl_absorpt_correction_T_min 0.113
_exptl_absorpt_correction_type numerical
_exptl_absorpt_process_details '(NUMABS; Higashi, 1995)'
_exptl_crystal_colour Colorless
_exptl_crystal_density_diffrn 2.800
_exptl_crystal_density_method 'not measured'
_exptl_crystal_description Block
_exptl_crystal_F_000 462
_exptl_crystal_size_max 0.20
_exptl_crystal_size_mid 0.10
_exptl_crystal_size_min 0.10
_refine_diff_density_max 1.94
_refine_diff_density_min -2.30
_refine_ls_extinction_method none
_refine_ls_goodness_of_fit_ref 1.102
_refine_ls_hydrogen_treatment constr
_refine_ls_matrix_type full
_refine_ls_number_parameters 118
_refine_ls_number_reflns 2759
_refine_ls_number_restraints 0
_refine_ls_restrained_S_all 1.102
_refine_ls_R_factor_all 0.055
_refine_ls_R_factor_gt 0.043
_refine_ls_shift/su_max 0.000
_refine_ls_shift/su_mean 0.000
_refine_ls_structure_factor_coef Fsqd
_refine_ls_weighting_details 'calc w=1/[\s^2^(Fo^2^)+(0.0489P)^2^+2.0629P] where P=(Fo^2^+2Fc^2^)/3'
_refine_ls_weighting_scheme calc
_refine_ls_wR_factor_gt 0.115
_refine_ls_wR_factor_ref 0.122
_reflns_number_gt 2242
_reflns_number_total 2759
_reflns_threshold_expression I>2\s(I)
_cod_data_source_file xu6080.cif
_cod_data_source_block I
_cod_depositor_comments
;
The following automatic conversions were performed:
'_geom_bond_publ_flag' value 'Yes' changed to 'yes' according to
'/home/saulius/struct/CIF-dictionaries/cif_core.dic' dictionary named
'cif_core.dic' version 2.4.1 from 2010-06-29 (4
times).

'_geom_angle_publ_flag' value 'Yes' changed to 'yes' according to
'/home/saulius/struct/CIF-dictionaries/cif_core.dic' dictionary named
'cif_core.dic' version 2.4.1 from 2010-06-29 (7 times).

Automatic conversion script
Id: cif_fix_enum 1527 2010-12-29 10:47:43Z saulius 

The following automatic conversions were performed:

'_geom_bond_publ_flag' value 'Yes' changed to 'yes' according to
/home/saulius/struct/CIF-dictionaries/cif_core.dic dictionary named
'cif_core.dic' version 2.4.1 from 2010-06-29 (4
times).

'_geom_angle_publ_flag' value 'Yes' changed to 'yes'
according to /home/saulius/struct/CIF-dictionaries/cif_core.dic
dictionary named 'cif_core.dic' version 2.4.1 from 2010-06-29 (7
times).

Automatic conversion script
Id: cif_fix_values 1715 2011-07-08 13:25:40Z adriana 
;
_cod_database_code 2207707
_cod_database_fobs_code 2207707

loop_
_symmetry_equiv_pos_as_xyz
'x, y, z'
'-x, -y, -z'

loop_
_atom_site_label
_atom_site_fract_x
_atom_site_fract_y
_atom_site_fract_z
_atom_site_U_iso_or_equiv
_atom_site_adp_type
_atom_site_calc_flag
_atom_site_refinement_flags
_atom_site_occupancy
_atom_site_type_symbol
Hg1 0.72220(5) 0.98547(5) 0.55621(4) 0.05414(17) Uani d . 1 Hg
Br1 0.64127(11) 1.16945(12) 0.32193(10) 0.0472(2) Uani d . 1 Br
Br2 0.90879(11) 0.74478(12) 0.59024(10) 0.0460(2) Uani d . 1 Br
S1 0.6884(2) 1.0587(2) 0.7962(2) 0.0332(4) Uani d . 1 S
C1 0.3994(11) 1.3526(10) 0.6738(10) 0.0400(18) Uani d . 1 C
H1A 0.4437 1.3408 0.5792 0.048 Uiso calc R 1 H
C2 0.2296(13) 1.3948(12) 0.7138(13) 0.053(2) Uani d . 1 C
H2A 0.1584 1.4084 0.6472 0.064 Uiso calc R 1 H
C3 0.1637(13) 1.4171(13) 0.8498(13) 0.059(3) Uani d . 1 C
H3A 0.0488 1.4475 0.8749 0.071 Uiso calc R 1 H
C4 0.2659(14) 1.3948(11) 0.9492(12) 0.055(3) Uani d . 1 C
H4A 0.2201 1.4096 1.0423 0.066 Uiso calc R 1 H
C5 0.4398(13) 1.3498(12) 0.9122(11) 0.050(2) Uani d . 1 C
H5A 0.5094 1.3353 0.9801 0.060 Uiso calc R 1 H
C6 0.5065(11) 1.3272(9) 0.7743(10) 0.0370(18) Uani d . 1 C
C7 0.6904(11) 1.2805(10) 0.7319(12) 0.047(2) Uani d . 1 C
H7A 0.7637 1.3217 0.7800 0.056 Uiso calc R 1 H
H7B 0.7388 1.3258 0.6220 0.056 Uiso calc R 1 H
C8 0.9049(10) 1.0190(9) 0.8306(8) 0.0313(15) Uani d . 1 C
H8A 0.9362 0.9138 0.8254 0.038 Uiso calc R 1 H
H8B 0.9920 1.0989 0.7515 0.038 Uiso calc R 1 H
C9 0.9088(10) 1.0235(10) 0.9846(8) 0.0337(16) Uani d . 1 C
H9A 0.8164 0.9491 1.0636 0.040 Uiso calc R 1 H
H9B 0.8869 1.1310 0.9874 0.040 Uiso calc R 1 H

loop_
_atom_site_aniso_label
_atom_site_aniso_U_11
_atom_site_aniso_U_22
_atom_site_aniso_U_33
_atom_site_aniso_U_12
_atom_site_aniso_U_13
_atom_site_aniso_U_23
Hg1 0.0525(2) 0.0752(3) 0.0504(3) 0.0230(2) -0.03327(18) -0.0281(2)
Br1 0.0411(4) 0.0527(5) 0.0392(5) -0.0056(4) -0.0162(3) -0.0006(4)
Br2 0.0459(4) 0.0535(6) 0.0394(5) 0.0143(4) -0.0149(4) -0.0151(4)
S1 0.0327(9) 0.0365(10) 0.0310(9) 0.0029(8) -0.0110(7) -0.0106(8)
C1 0.052(5) 0.031(4) 0.035(4) 0.000(4) -0.011(4) -0.008(3)
C2 0.056(5) 0.041(5) 0.071(7) 0.002(5) -0.036(5) -0.015(5)
C3 0.045(5) 0.054(6) 0.069(7) 0.002(5) 0.001(5) -0.021(5)
C4 0.078(6) 0.031(4) 0.045(5) 0.017(5) 0.000(5) -0.012(4)
C5 0.060(5) 0.052(5) 0.043(5) -0.005(5) -0.016(4) -0.021(4)
C6 0.042(4) 0.026(4) 0.040(4) 0.003(3) -0.005(3) -0.012(3)
C7 0.034(4) 0.033(4) 0.060(6) 0.000(4) -0.001(4) -0.006(4)
C8 0.038(4) 0.030(4) 0.026(4) 0.011(3) -0.015(3) -0.006(3)
C9 0.037(4) 0.039(4) 0.025(4) 0.008(3) -0.012(3) -0.009(3)

loop_
_atom_type_symbol
_atom_type_description
_atom_type_scat_dispersion_real
_atom_type_scat_dispersion_imag
_atom_type_scat_source
C C 0.0033 0.0016 'International Tables Vol C Tables 4.2.6.8 and 6.1.1.4'
H H 0.0000 0.0000 'International Tables Vol C Tables 4.2.6.8 and 6.1.1.4'
S S 0.1246 0.1234 'International Tables Vol C Tables 4.2.6.8 and 6.1.1.4'
Br Br -0.2901 2.4595 'International Tables Vol C Tables 4.2.6.8 and 6.1.1.4'
Hg Hg -2.3894 9.2266 'International Tables Vol C Tables 4.2.6.8 and 6.1.1.4'

loop_
_geom_angle_atom_site_label_1
_geom_angle_atom_site_label_2
_geom_angle_atom_site_label_3
_geom_angle_site_symmetry_1
_geom_angle_site_symmetry_3
_geom_angle
_geom_angle_publ_flag
Br1 Hg1 Br1 . 2_676 90.10(4) yes
Br1 Hg1 Br2 . . 130.31(4) yes
Br1 Hg1 S1 . . 122.56(6) yes
Br2 Hg1 Br1 . 2_676 102.14(4) yes
Br2 Hg1 S1 . . 105.56(6) yes
S1 Hg1 Br1 . 2_676 90.22(5) yes
Hg1 Br1 Hg1 . 2_676 89.90(4) yes
C8 S1 C7 . . 103.0(4) ?
C8 S1 Hg1 . . 101.1(2) ?
C7 S1 Hg1 . . 105.7(3) ?
C2 C1 C6 . . 120.3(8) ?
C2 C1 H1A . . 119.8 ?
C6 C1 H1A . . 119.8 ?
C3 C2 C1 . . 120.8(10) ?
C3 C2 H2A . . 119.6 ?
C1 C2 H2A . . 119.6 ?
C2 C3 C4 . . 120.0(9) ?
C2 C3 H3A . . 120.0 ?
C4 C3 H3A . . 120.0 ?
C3 C4 C5 . . 120.5(9) ?
C3 C4 H4A . . 119.7 ?
C5 C4 H4A . . 119.7 ?
C6 C5 C4 . . 119.4(10) ?
C6 C5 H5A . . 120.3 ?
C4 C5 H5A . . 120.3 ?
C5 C6 C1 . . 118.9(8) ?
C5 C6 C7 . . 120.6(9) ?
C1 C6 C7 . . 120.6(8) ?
C6 C7 S1 . . 108.7(6) ?
C6 C7 H7A . . 110.0 ?
S1 C7 H7A . . 110.0 ?
C6 C7 H7B . . 110.0 ?
S1 C7 H7B . . 110.0 ?
H7A C7 H7B . . 108.3 ?
C9 C8 S1 . . 111.5(5) ?
C9 C8 H8A . . 109.3 ?
S1 C8 H8A . . 109.3 ?
C9 C8 H8B . . 109.3 ?
S1 C8 H8B . . 109.3 ?
H8A C8 H8B . . 108.0 ?
C8 C9 C9 . 2_777 110.2(7) ?
C8 C9 H9A . . 109.6 ?
C9 C9 H9A 2_777 . 109.6 ?
C8 C9 H9B . . 109.6 ?
C9 C9 H9B 2_777 . 109.6 ?
H9A C9 H9B . . 108.1 ?

loop_
_geom_bond_atom_site_label_1
_geom_bond_atom_site_label_2
_geom_bond_site_symmetry_2
_geom_bond_distance
_geom_bond_publ_flag
Hg1 Br1 . 2.5146(13) yes
Hg1 Br1 2_676 2.9649(14) yes
Hg1 Br2 . 2.5277(12) yes
Hg1 S1 . 2.557(2) yes
Br1 Hg1 2_676 2.9649(14) ?
S1 C8 . 1.816(8) ?
S1 C7 . 1.844(9) ?
C1 C2 . 1.369(13) ?
C1 C6 . 1.397(12) ?
C1 H1A . 0.9300 ?
C2 C3 . 1.360(15) ?
C2 H2A . 0.9300 ?
C3 C4 . 1.362(16) ?
C3 H3A . 0.9300 ?
C4 C5 . 1.403(14) ?
C4 H4A . 0.9300 ?
C5 C6 . 1.379(12) ?
C5 H5A . 0.9300 ?
C6 C7 . 1.485(11) ?
C7 H7A . 0.9700 ?
C7 H7B . 0.9700 ?
C8 C9 . 1.506(10) ?
C8 H8A . 0.9700 ?
C8 H8B . 0.9700 ?
C9 C9 2_777 1.553(15) ?
C9 H9A . 0.9700 ?
C9 H9B . 0.9700 ?

loop_
_geom_torsion_atom_site_label_1
_geom_torsion_atom_site_label_2
_geom_torsion_atom_site_label_3
_geom_torsion_atom_site_label_4
_geom_torsion_site_symmetry_1
_geom_torsion_site_symmetry_4
_geom_torsion
Br2 Hg1 Br1 Hg1 . 2_676 106.09(5)
S1 Hg1 Br1 Hg1 . 2_676 -90.32(6)
Br1 Hg1 Br1 Hg1 2_676 2_676 0.0
Br1 Hg1 S1 C8 . . -130.0(3)
Br2 Hg1 S1 C8 . . 37.1(3)
Br1 Hg1 S1 C8 2_676 . 139.8(3)
Br1 Hg1 S1 C7 . . -22.9(3)
Br2 Hg1 S1 C7 . . 144.2(3)
Br1 Hg1 S1 C7 2_676 . -113.2(3)
C6 C1 C2 C3 . . 1.8(14)
C1 C2 C3 C4 . . -1.1(16)
C2 C3 C4 C5 . . 0.3(16)
C3 C4 C5 C6 . . -0.4(15)
C4 C5 C6 C1 . . 1.1(13)
C4 C5 C6 C7 . . 179.6(8)
C2 C1 C6 C5 . . -1.8(13)
C2 C1 C6 C7 . . 179.7(8)
C5 C6 C7 S1 . . 91.5(9)
C1 C6 C7 S1 . . -90.0(9)
C8 S1 C7 C6 . . -151.3(7)
Hg1 S1 C7 C6 . . 103.0(7)
C7 S1 C8 C9 . . 81.5(7)
Hg1 S1 C8 C9 . . -169.3(5)
S1 C8 C9 C9 . 2_777 175.7(7)
